data_7014107
loop_
_publ_author_name
'Hill, Nicholas J.'
'Levason, William'
'Patel, Rina'
'Reid, Gillian'
'Webster, Michael'

_publ_section_title
;
 Unusual structural trends in the [MCl3([8]aneSe2)](M = As, Sb, Bi)
 adducts.
;
_journal_issue 7
_journal_name_full 'Dalton transactions (Cambridge, England : 2003)'
_journal_page_first 980
_journal_page_last 981
_journal_paper_doi 10.1039/b401384k
_journal_year 2004
_chemical_formula_moiety 'C6 H12 As Cl3 Se2, C1 H2 Cl2'
_chemical_formula_sum 'C7 H14 As Cl5 Se2'
_chemical_formula_weight 508.27
_chemical_name_systematic
;
Trichloro(1,5-diselenacyclooctane)arsenic(III) dichloromethane solvate
;
_space_group_IT_number 58
_symmetry_cell_setting orthorhombic
_symmetry_Int_Tables_number 58
_symmetry_space_group_name_Hall '-P 2 2n'
_symmetry_space_group_name_H-M 'P n n m'
_atom_sites_solution_hydrogens geom
_atom_sites_solution_primary direct
_atom_sites_solution_secondary difmap
_audit_creation_method 'SHELXL-97 + hand edit'
_cell_angle_alpha 90.00
_cell_angle_beta 90.00
_cell_angle_gamma 90.00
_cell_formula_units_Z 4
_cell_length_a 10.200(2)
_cell_length_b 16.548(4)
_cell_length_c 8.8928(15)
_cell_measurement_reflns_used 5697
_cell_measurement_temperature 150(2)
_cell_measurement_theta_max 27.48
_cell_measurement_theta_min 2.91
_cell_volume 1501.0(5)
_computing_structure_refinement 'SHELXL-97 (Sheldrick, 1997)'
_computing_structure_solution 'SHELXS-97 (Sheldrick, 1997)'
_diffrn_ambient_temperature 150(2)
_diffrn_measured_fraction_theta_full 0.997
_diffrn_measured_fraction_theta_max 0.997
_diffrn_measurement_device_type 'area detector, Nonius Kappa ccd'
_diffrn_measurement_method '\f and \w scans'
_diffrn_radiation_monochromator graphite
_diffrn_radiation_source 'Nonius rotating anode'
_diffrn_radiation_type MoK\a
_diffrn_radiation_wavelength 0.71073
_diffrn_reflns_av_R_equivalents 0.0720
_diffrn_reflns_av_sigmaI/netI 0.0570
_diffrn_reflns_limit_h_max 13
_diffrn_reflns_limit_h_min -13
_diffrn_reflns_limit_k_max 18
_diffrn_reflns_limit_k_min -21
_diffrn_reflns_limit_l_max 11
_diffrn_reflns_limit_l_min -10
_diffrn_reflns_number 10161
_diffrn_reflns_theta_full 27.46
_diffrn_reflns_theta_max 27.46
_diffrn_reflns_theta_min 3.04
_exptl_absorpt_coefficient_mu 7.973
_exptl_absorpt_correction_T_max 0.687
_exptl_absorpt_correction_T_min 0.615
_exptl_absorpt_correction_type multi-scan
_exptl_absorpt_process_details 'SORTAV, R H Blessing, J. Appl. Cryst., 1997, 30, 421-426.'
_exptl_crystal_colour orange-red
_exptl_crystal_density_diffrn 2.249
_exptl_crystal_density_method 'not measured'
_exptl_crystal_description block
_exptl_crystal_F_000 968
_exptl_crystal_size_max 0.04
_exptl_crystal_size_mid 0.02
_exptl_crystal_size_min 0.01
_refine_diff_density_max 1.390
_refine_diff_density_min -1.443
_refine_diff_density_rms 0.189
_refine_ls_extinction_method none
_refine_ls_goodness_of_fit_ref 1.021
_refine_ls_hydrogen_treatment refU
_refine_ls_matrix_type full
_refine_ls_number_parameters 76
_refine_ls_number_reflns 1835
_refine_ls_number_restraints 0
_refine_ls_restrained_S_all 1.021
_refine_ls_R_factor_all 0.0650
_refine_ls_R_factor_gt 0.0419
_refine_ls_shift/su_max 0.001
_refine_ls_shift/su_mean 0.000
_refine_ls_structure_factor_coef Fsqd
_refine_ls_weighting_details 'w=1/[\s^2^(Fo^2^)+(0.0613P)^2^+0.0P] where P=(Fo^2^+2Fc^2^)/3'
_refine_ls_weighting_scheme calc
_refine_ls_wR_factor_gt 0.1015
_refine_ls_wR_factor_ref 0.1105
_reflns_number_gt 1350
_reflns_number_total 1835
_reflns_threshold_expression >2sigma(I)
_cod_data_source_file b401384k.txt
_cod_data_source_block asclm
_cod_original_cell_volume 1501.1(5)
_cod_database_code 7014107

loop_
_symmetry_equiv_pos_as_xyz
'x, y, z'
'-x, -y, z'
'-x+1/2, y+1/2, z+1/2'
'x+1/2, -y+1/2, z+1/2'
'-x, -y, -z'
'x, y, -z'
'x-1/2, -y-1/2, -z-1/2'
'-x-1/2, y-1/2, -z-1/2'

loop_
_atom_site_label
_atom_site_type_symbol
_atom_site_fract_x
_atom_site_fract_y
_atom_site_fract_z
_atom_site_U_iso_or_equiv
_atom_site_adp_type
_atom_site_occupancy
_atom_site_symmetry_multiplicity
_atom_site_calc_flag
_atom_site_refinement_flags
_atom_site_disorder_assembly
_atom_site_disorder_group
As1 As 0.57830(6) 0.38958(4) 0.0000 0.0136(2) Uani 1 2 d S . .
Se1 Se 0.57941(4) 0.39337(3) 0.31298(5) 0.01584(18) Uani 1 1 d . . .
Cl1 Cl 0.50032(16) 0.26031(9) 0.0000 0.0212(4) Uani 1 2 d S . .
Cl2 Cl 0.79057(15) 0.34770(10) 0.0000 0.0204(4) Uani 1 2 d S . .
Cl3 Cl 0.32764(17) 0.45500(9) 0.0000 0.0252(4) Uani 1 2 d S . .
Cl4 Cl 0.5253(2) 0.08772(11) 0.2120(2) 0.0670(6) Uani 1 1 d . . .
C1 C 0.4016(5) 0.3539(3) 0.3518(4) 0.0188(10) Uani 1 1 d . . .
H1A H 0.3444 0.3704 0.2673 0.043(6) Uiso 1 1 calc R . .
H1B H 0.4034 0.2941 0.3541 0.043(6) Uiso 1 1 calc R . .
C2 C 0.3407(6) 0.3846(4) 0.5000 0.0204(15) Uani 1 2 d S . .
H2A H 0.3458 0.4444 0.5000 0.043(6) Uiso 1 2 calc SR . .
H2B H 0.2467 0.3699 0.5000 0.043(6) Uiso 1 2 calc SR . .
C3 C 0.6811(5) 0.2951(3) 0.3544(4) 0.0215(11) Uani 1 1 d . . .
H3A H 0.6682 0.2571 0.2697 0.043(6) Uiso 1 1 calc R . .
H3B H 0.7752 0.3097 0.3564 0.043(6) Uiso 1 1 calc R . .
C4 C 0.6486(6) 0.2509(3) 0.5000 0.0182(14) Uani 1 2 d S . .
H4A H 0.5537 0.2385 0.5000 0.043(6) Uiso 1 2 calc SR . .
H4B H 0.6961 0.1987 0.5000 0.043(6) Uiso 1 2 calc SR . .
C5 C 0.5000 0.0000 0.3110(11) 0.067(3) Uiso 1 2 d S . .
H5A H 0.5769 -0.0084 0.3772 0.043(6) Uiso 0.50 1 calc PR . .
H5B H 0.4231 0.0084 0.3772 0.043(6) Uiso 0.50 1 calc PR . .

loop_
_atom_site_aniso_label
_atom_site_aniso_U_11
_atom_site_aniso_U_22
_atom_site_aniso_U_33
_atom_site_aniso_U_23
_atom_site_aniso_U_13
_atom_site_aniso_U_12
As1 0.0183(4) 0.0102(4) 0.0124(4) 0.000 0.000 0.0006(3)
Se1 0.0209(3) 0.0139(3) 0.0127(3) -0.00008(16) 0.00054(16) -0.00041(18)
Cl1 0.0282(10) 0.0137(8) 0.0216(8) 0.000 0.000 -0.0029(7)
Cl2 0.0217(9) 0.0183(8) 0.0213(8) 0.000 0.000 0.0014(7)
Cl3 0.0290(10) 0.0165(9) 0.0302(9) 0.000 0.000 -0.0009(7)
Cl4 0.0667(13) 0.0393(10) 0.0949(14) 0.0091(9) 0.0366(11) -0.0001(9)
C1 0.021(3) 0.021(3) 0.014(2) -0.0018(17) -0.0016(19) -0.003(2)
C2 0.017(4) 0.030(4) 0.015(3) 0.000 0.000 0.001(3)
C3 0.025(3) 0.023(3) 0.016(2) 0.0024(18) 0.0008(19) 0.004(2)
C4 0.016(4) 0.012(3) 0.027(4) 0.000 0.000 0.006(3)

loop_
_atom_type_symbol
_atom_type_description
_atom_type_scat_dispersion_real
_atom_type_scat_dispersion_imag
_atom_type_scat_source
C C 0.0033 0.0016 'International Tables Vol C Tables 4.2.6.8 and 6.1.1.4'
H H 0.0000 0.0000 'International Tables Vol C Tables 4.2.6.8 and 6.1.1.4'
Cl Cl 0.1484 0.1585 'International Tables Vol C Tables 4.2.6.8 and 6.1.1.4'
As As 0.0499 2.0058 'International Tables Vol C Tables 4.2.6.8 and 6.1.1.4'
Se Se -0.0929 2.2259 'International Tables Vol C Tables 4.2.6.8 and 6.1.1.4'

loop_
_geom_angle_atom_site_label_1
_geom_angle_atom_site_label_2
_geom_angle_atom_site_label_3
_geom_angle
_geom_angle_site_symmetry_1
_geom_angle_site_symmetry_3
_geom_angle_publ_flag
Cl2 As1 Cl1 92.65(6) . . ?
Cl2 As1 Cl3 87.29(6) . 5_665 ?
Cl1 As1 Cl3 179.94(6) . 5_665 ?
Cl2 As1 Cl3 174.80(6) . . ?
Cl1 As1 Cl3 92.55(6) . . ?
Cl3 As1 Cl3 87.51(5) 5_665 . ?
Cl2 As1 Se1 90.172(16) . . ?
Cl1 As1 Se1 91.293(15) . . ?
Cl3 As1 Se1 88.707(15) 5_665 . ?
Cl3 As1 Se1 89.710(16) . . ?
Cl2 As1 Se1 90.172(16) . 6 ?
Cl1 As1 Se1 91.293(15) . 6 ?
Cl3 As1 Se1 88.707(15) 5_665 6 ?
Cl3 As1 Se1 89.710(16) . 6 ?
Se1 As1 Se1 177.37(3) . 6 ?
C1 Se1 C3 100.4(2) . . ?
C1 Se1 As1 99.49(12) . . ?
C3 Se1 As1 99.84(12) . . ?
As1 Cl3 As1 92.49(5) 5_665 . ?
C2 C1 Se1 114.4(4) . . ?
C2 C1 H1A 108.7 . . ?
Se1 C1 H1A 108.7 . . ?
C2 C1 H1B 108.7 . . ?
Se1 C1 H1B 108.7 . . ?
H1A C1 H1B 107.6 . . ?
C1 C2 C1 117.3(5) 6_556 . ?
C1 C2 H2A 108.0 6_556 . ?
C1 C2 H2A 108.0 . . ?
C1 C2 H2B 108.0 6_556 . ?
C1 C2 H2B 108.0 . . ?
H2A C2 H2B 107.2 . . ?
C4 C3 Se1 116.2(3) . . ?
C4 C3 H3A 108.2 . . ?
Se1 C3 H3A 108.2 . . ?
C4 C3 H3B 108.2 . . ?
Se1 C3 H3B 108.2 . . ?
H3A C3 H3B 107.4 . . ?
C3 C4 C3 116.4(5) 6_556 . ?
C3 C4 H4A 108.2 6_556 . ?
C3 C4 H4A 108.2 . . ?
C3 C4 H4B 108.2 6_556 . ?
C3 C4 H4B 108.2 . . ?
H4A C4 H4B 107.3 . . ?
Cl4 C5 Cl4 118.3(6) 2_655 . ?
Cl4 C5 H5A 107.7 2_655 . ?
Cl4 C5 H5A 107.7 . . ?
Cl4 C5 H5B 107.7 2_655 . ?
Cl4 C5 H5B 107.7 . . ?
H5A C5 H5B 107.1 . . ?

loop_
_geom_bond_atom_site_label_1
_geom_bond_atom_site_label_2
_geom_bond_distance
_geom_bond_site_symmetry_2
_geom_bond_publ_flag
As1 Cl2 2.2734(17) . ?
As1 Cl1 2.2821(17) . ?
As1 Cl3 2.7451(18) 5_665 ?
As1 Cl3 2.7766(19) . ?
As1 Se1 2.7840(7) . ?
As1 Se1 2.7840(7) 6 ?
Se1 C1 1.959(5) . ?
Se1 C3 1.964(5) . ?
Cl3 As1 2.7451(18) 5_665 ?
Cl4 C5 1.717(5) . ?
C1 C2 1.543(5) . ?
C1 H1A 0.9900 . ?
C1 H1B 0.9900 . ?
C2 C1 1.543(5) 6_556 ?
C2 H2A 0.9900 . ?
C2 H2B 0.9900 . ?
C3 C4 1.524(5) . ?
C3 H3A 0.9900 . ?
C3 H3B 0.9900 . ?
C4 C3 1.524(5) 6_556 ?
C4 H4A 0.9900 . ?
C4 H4B 0.9900 . ?
C5 Cl4 1.717(5) 2_655 ?
C5 H5A 0.9900 . ?
C5 H5B 0.9900 . ?

loop_
_geom_torsion_atom_site_label_1
_geom_torsion_atom_site_label_2
_geom_torsion_atom_site_label_3
_geom_torsion_atom_site_label_4
_geom_torsion
_geom_torsion_site_symmetry_1
_geom_torsion_site_symmetry_2
_geom_torsion_site_symmetry_3
_geom_torsion_site_symmetry_4
_geom_torsion_publ_flag
Cl2 As1 Se1 C1 -142.23(16) . . . . ?
Cl1 As1 Se1 C1 -49.58(16) . . . . ?
Cl3 As1 Se1 C1 130.48(16) 5_665 . . . ?
Cl3 As1 Se1 C1 42.97(16) . . . . ?
Cl2 As1 Se1 C3 -39.88(15) . . . . ?
Cl1 As1 Se1 C3 52.78(16) . . . . ?
Cl3 As1 Se1 C3 -127.16(16) 5_665 . . . ?
Cl3 As1 Se1 C3 145.32(15) . . . . ?
Se1 As1 Cl3 As1 88.719(15) . . . 5_665 ?
Se1 As1 Cl3 As1 -88.719(15) 6 . . 5_665 ?
C3 Se1 C1 C2 106.3(4) . . . . ?
As1 Se1 C1 C2 -151.8(3) . . . . ?
Se1 C1 C2 C1 -68.2(7) . . . 6_556 ?
C1 Se1 C3 C4 -48.0(4) . . . . ?
As1 Se1 C3 C4 -149.6(3) . . . . ?
Se1 C3 C4 C3 -66.5(6) . . . 6_556 ?
